data_7122321
loop_
_publ_author_name
'Shimizu, Yuki'
'Shoji, Yoshiaki'
'Hashizume, Daisuke'
'Nagata, Yuuya'
'Fukushima, Takanori'

_publ_section_title
;
 Sensing the chirality of various organic solvents by helically arranged
 \p-blades.
;
_journal_issue 87
_journal_name_full 'Chemical communications (Cambridge, England)'
_journal_page_first 12314
_journal_page_last 12317
_journal_paper_doi 10.1039/c8cc06277c
_journal_volume 54
_journal_year 2018
_chemical_formula_sum 'C99 H111'
_chemical_formula_weight 1300.87
_space_group_crystal_system triclinic
_space_group_IT_number 2
_space_group_name_Hall '-P 1'
_space_group_name_H-M_alt 'P -1'
_symmetry_space_group_name_Hall '-P 1'
_symmetry_space_group_name_H-M 'P -1'
_atom_sites_solution_hydrogens geom
_audit_creation_method SHELXL-2016/6
_audit_update_record
;
2018-07-10 deposited with the CCDC.
2018-09-10 downloaded from the CCDC.
;
_cell_angle_alpha 98.958(3)
_cell_angle_beta 92.578(3)
_cell_angle_gamma 111.662(2)
_cell_formula_units_Z 2
_cell_length_a 12.352(2)
_cell_length_b 14.495(3)
_cell_length_c 24.020(5)
_cell_measurement_reflns_used 5545
_cell_measurement_temperature 90
_cell_measurement_theta_max 27.45
_cell_measurement_theta_min 2.48
_cell_volume 3923.5(13)
_computing_cell_refinement 'APEX3 v2015.9 (Bruker AXS)'
_computing_data_collection 'Bruker Instrument Service V4.2.9 (Bruker AXS Inc., 2015)'
_computing_data_reduction 'SAINT V8.35A (Bruker AXS'
_computing_molecular_graphics 'XSHELL V6.3.1 (Bruker AXS Inc., 2004)'
_computing_publication_material 'Generate Report V2014.1 (Bruker AXS Inc., 2014)'
_computing_structure_refinement 'SHELXL-2014 (Sheldrick, 2014)'
_computing_structure_solution 'SHELXT (Sheldrick, 2013)'
_diffrn_ambient_temperature 90
_diffrn_detector_area_resol_mean 10.4167
_diffrn_measured_fraction_theta_full 0.998
_diffrn_measured_fraction_theta_max 0.998
_diffrn_measurement_device_type 'Bruker D8 goniometer'
_diffrn_measurement_method 'phi and omega scans'
_diffrn_radiation_monochromator 'multilayered conforcal mirror'
_diffrn_radiation_type MoK\a
_diffrn_radiation_wavelength 0.71073
_diffrn_reflns_av_R_equivalents 0.0317
_diffrn_reflns_av_unetI/netI 0.0510
_diffrn_reflns_Laue_measured_fraction_full 0.998
_diffrn_reflns_Laue_measured_fraction_max 0.998
_diffrn_reflns_limit_h_max 14
_diffrn_reflns_limit_h_min -13
_diffrn_reflns_limit_k_max 15
_diffrn_reflns_limit_k_min -16
_diffrn_reflns_limit_l_max 27
_diffrn_reflns_limit_l_min -27
_diffrn_reflns_number 26074
_diffrn_reflns_point_group_measured_fraction_full 0.998
_diffrn_reflns_point_group_measured_fraction_max 0.998
_diffrn_reflns_theta_full 23.818
_diffrn_reflns_theta_max 23.818
_diffrn_reflns_theta_min 1.538
_diffrn_source 'rotating anode'
_diffrn_source_type 'Bruker Turbo X-ray Source'
_exptl_absorpt_coefficient_mu 0.062
_exptl_absorpt_correction_T_max 0.997
_exptl_absorpt_correction_T_min 0.943
_exptl_absorpt_correction_type multi-scan
_exptl_absorpt_process_details
;
SADABS Sheldrick 1996
;
_exptl_crystal_colour colorless
_exptl_crystal_density_diffrn 1.101
_exptl_crystal_description plate
_exptl_crystal_F_000 1410
_exptl_crystal_size_max 0.270
_exptl_crystal_size_mid 0.120
_exptl_crystal_size_min 0.050
_refine_diff_density_max 0.389
_refine_diff_density_min -0.233
_refine_diff_density_rms 0.042
_refine_ls_extinction_method none
_refine_ls_goodness_of_fit_ref 1.003
_refine_ls_hydrogen_treatment constr
_refine_ls_matrix_type full
_refine_ls_number_parameters 913
_refine_ls_number_reflns 12042
_refine_ls_number_restraints 0
_refine_ls_restrained_S_all 1.003
_refine_ls_R_factor_all 0.0905
_refine_ls_R_factor_gt 0.0529
_refine_ls_shift/su_max 0.000
_refine_ls_shift/su_mean 0.000
_refine_ls_structure_factor_coef Fsqd
_refine_ls_weighting_details 'w=1/[\s^2^(Fo^2^)+(0.0703P)^2^+1.8070P] where P=(Fo^2^+2Fc^2^)/3'
_refine_ls_weighting_scheme calc
_refine_ls_wR_factor_gt 0.1292
_refine_ls_wR_factor_ref 0.1471
_reflns_Friedel_coverage 0.000
_reflns_number_gt 8031
_reflns_number_total 12042
_reflns_threshold_expression 'I > 2\s(I)'
_cod_data_source_file c8cc06277c2.cif
_cod_data_source_block tBuPh_0703_a
_cod_depositor_comments 'Adding full bibliography for 7122321--7122322.cif.'
_cod_original_cell_volume 3923.7(13)
_cod_database_code 7122321
_shelx_shelxl_version_number 2016/6
_shelx_space_group_comment
;
The symmetry employed for this shelxl refinement is uniquely defined
by the following loop, which should always be used as a source of
symmetry information in preference to the above space-group names.
They are only intended as comments.
;
_shelx_estimated_absorpt_t_min 0.984
_shelx_estimated_absorpt_t_max 0.997

loop_
_space_group_symop_operation_xyz
'x, y, z'
'-x, -y, -z'

loop_
_atom_site_label
_atom_site_type_symbol
_atom_site_fract_x
_atom_site_fract_y
_atom_site_fract_z
_atom_site_U_iso_or_equiv
_atom_site_adp_type
_atom_site_occupancy
_atom_site_site_symmetry_order
_atom_site_calc_flag
_atom_site_refinement_flags_posn
_atom_site_refinement_flags_adp
C1 C 0.90752(19) 0.67713(17) 0.70947(9) 0.0191(5) Uani 1 1 d . .
C2 C 0.8318(2) 0.57659(17) 0.69175(9) 0.0208(5) Uani 1 1 d . .
H2 H 0.852111 0.534958 0.662949 0.025 Uiso 1 1 calc R U
C3 C 0.72726(19) 0.53558(17) 0.71520(9) 0.0183(5) Uani 1 1 d . .
C4 C 0.6969(2) 0.59752(17) 0.75609(9) 0.0206(5) Uani 1 1 d . .
H4 H 0.625364 0.570532 0.772054 0.025 Uiso 1 1 calc R U
C5 C 0.7698(2) 0.69922(17) 0.77428(9) 0.0186(5) Uani 1 1 d . .
C6 C 0.8741(2) 0.73762(18) 0.75073(9) 0.0211(5) Uani 1 1 d . .
H6 H 0.923949 0.806593 0.762901 0.025 Uiso 1 1 calc R U
C7 C 1.0253(2) 0.71649(17) 0.68834(10) 0.0221(5) Uani 1 1 d . .
C8 C 1.0359(2) 0.71541(17) 0.63161(10) 0.0223(5) Uani 1 1 d . .
C9 C 1.1505(2) 0.75298(17) 0.61161(10) 0.0225(6) Uani 1 1 d . .
C10 C 1.1630(2) 0.75321(18) 0.55333(10) 0.0267(6) Uani 1 1 d . .
H10 H 1.094102 0.728661 0.527279 0.032 Uiso 1 1 calc R U
C11 C 1.2699(2) 0.78713(18) 0.53252(11) 0.0292(6) Uani 1 1 d . .
C12 C 1.3695(2) 0.82831(18) 0.57305(11) 0.0301(6) Uani 1 1 d . .
H12 H 1.444845 0.855227 0.560550 0.036 Uiso 1 1 calc R U
C13 C 1.3611(2) 0.83073(18) 0.62954(11) 0.0287(6) Uani 1 1 d . .
H13 H 1.430718 0.859453 0.655272 0.034 Uiso 1 1 calc R U
C14 C 1.2519(2) 0.79176(17) 0.65097(10) 0.0234(6) Uani 1 1 d . .
C15 C 1.2418(2) 0.78936(17) 0.71022(10) 0.0244(6) Uani 1 1 d . .
C16 C 1.3400(2) 0.82191(19) 0.75130(11) 0.0310(6) Uani 1 1 d . .
H16 H 1.416384 0.846570 0.739589 0.037 Uiso 1 1 calc R U
C17 C 1.3287(2) 0.81903(19) 0.80695(11) 0.0325(6) Uani 1 1 d . .
H17 H 1.397272 0.842128 0.833140 0.039 Uiso 1 1 calc R U
C18 C 1.2184(2) 0.78286(19) 0.82699(10) 0.0295(6) Uani 1 1 d . .
C19 C 1.1216(2) 0.74844(18) 0.78715(10) 0.0263(6) Uani 1 1 d . .
H19 H 1.046127 0.721152 0.799462 0.032 Uiso 1 1 calc R U
C20 C 1.1292(2) 0.75171(17) 0.72915(10) 0.0221(5) Uani 1 1 d . .
C21 C 0.9297(2) 0.67843(18) 0.58923(9) 0.0240(6) Uani 1 1 d . .
C22 C 0.8570(2) 0.73207(19) 0.58867(10) 0.0274(6) Uani 1 1 d . .
H22 H 0.872823 0.791086 0.616460 0.033 Uiso 1 1 calc R U
C23 C 0.7618(2) 0.7001(2) 0.54797(11) 0.0341(7) Uani 1 1 d . .
H23 H 0.712656 0.737429 0.548036 0.041 Uiso 1 1 calc R U
C24 C 0.7371(2) 0.6147(2) 0.50724(11) 0.0380(7) Uani 1 1 d . .
H24 H 0.671927 0.593684 0.479159 0.046 Uiso 1 1 calc R U
C25 C 0.8076(2) 0.5603(2) 0.50753(11) 0.0381(7) Uani 1 1 d . .
H25 H 0.790627 0.501036 0.479742 0.046 Uiso 1 1 calc R U
C26 C 0.9035(2) 0.59158(19) 0.54836(10) 0.0308(6) Uani 1 1 d . .
H26 H 0.951600 0.553399 0.548398 0.037 Uiso 1 1 calc R U
C27 C 1.2837(2) 0.7787(2) 0.46938(11) 0.0334(6) Uani 1 1 d . .
C28 C 1.3557(3) 0.8828(2) 0.45615(13) 0.0509(8) Uani 1 1 d . .
H28A H 1.316438 0.929314 0.467367 0.076 Uiso 1 1 calc R U
H28B H 1.362819 0.876616 0.415388 0.076 Uiso 1 1 calc R U
H28C H 1.434004 0.908888 0.477231 0.076 Uiso 1 1 calc R U
C29 C 1.3498(3) 0.7093(2) 0.45446(13) 0.0488(8) Uani 1 1 d . .
H29A H 1.427296 0.738363 0.476483 0.073 Uiso 1 1 calc R U
H29B H 1.358997 0.702132 0.413888 0.073 Uiso 1 1 calc R U
H29C H 1.305643 0.642791 0.463429 0.073 Uiso 1 1 calc R U
C30 C 1.1660(3) 0.7345(3) 0.43276(12) 0.0678(11) Uani 1 1 d . .
H30A H 1.120714 0.667094 0.440302 0.102 Uiso 1 1 calc R U
H30B H 1.178899 0.729445 0.392636 0.102 Uiso 1 1 calc R U
H30C H 1.122523 0.778417 0.441795 0.102 Uiso 1 1 calc R U
C31 C 1.2087(2) 0.7866(2) 0.89036(11) 0.0372(7) Uani 1 1 d . .
C32 C 1.0822(3) 0.7441(3) 0.90332(12) 0.0581(10) Uani 1 1 d . .
H32A H 1.039545 0.782240 0.888877 0.087 Uiso 1 1 calc R U
H32B H 1.080202 0.749875 0.944423 0.087 Uiso 1 1 calc R U
H32C H 1.045174 0.672910 0.885005 0.087 Uiso 1 1 calc R U
C33 C 1.2630(3) 0.8974(2) 0.92031(12) 0.0455(8) Uani 1 1 d . .
H33A H 1.220573 0.935169 0.905332 0.068 Uiso 1 1 calc R U
H33B H 1.345493 0.926442 0.913630 0.068 Uiso 1 1 calc R U
H33C H 1.257658 0.901410 0.961143 0.068 Uiso 1 1 calc R U
C34 C 1.2762(3) 0.7282(2) 0.91339(13) 0.0575(9) Uani 1 1 d . .
H34A H 1.269502 0.730390 0.954035 0.086 Uiso 1 1 calc R U
H34B H 1.358965 0.759019 0.907479 0.086 Uiso 1 1 calc R U
H34C H 1.243359 0.657816 0.893416 0.086 Uiso 1 1 calc R U
C35 C 0.6540(2) 0.42467(17) 0.70080(9) 0.0202(5) Uani 1 1 d . .
C36 C 0.5409(2) 0.38869(17) 0.67623(9) 0.0205(5) Uani 1 1 d . .
C37 C 0.4724(2) 0.28060(17) 0.66273(9) 0.0208(5) Uani 1 1 d . .
C38 C 0.3568(2) 0.24204(17) 0.63485(9) 0.0223(6) Uani 1 1 d . .
H38 H 0.322808 0.288221 0.626807 0.027 Uiso 1 1 calc R U
C39 C 0.2921(2) 0.14008(18) 0.61903(10) 0.0246(6) Uani 1 1 d . .
C40 C 0.3440(2) 0.07346(18) 0.63236(10) 0.0277(6) Uani 1 1 d . .
H40 H 0.300823 0.002672 0.622510 0.033 Uiso 1 1 calc R U
C41 C 0.4550(2) 0.10854(18) 0.65912(10) 0.0284(6) Uani 1 1 d . .
H41 H 0.487092 0.061378 0.667620 0.034 Uiso 1 1 calc R U
C42 C 0.5237(2) 0.21262(17) 0.67458(9) 0.0228(6) Uani 1 1 d . .
C43 C 0.6445(2) 0.25106(18) 0.69957(9) 0.0238(6) Uani 1 1 d . .
C44 C 0.7044(2) 0.18762(19) 0.70868(10) 0.0289(6) Uani 1 1 d . .
H44 H 0.663742 0.116459 0.699027 0.035 Uiso 1 1 calc R U
C45 C 0.8191(2) 0.2257(2) 0.73097(10) 0.0311(6) Uani 1 1 d . .
H45 H 0.856500 0.180358 0.735751 0.037 Uiso 1 1 calc R U
C46 C 0.8835(2) 0.33027(19) 0.74707(10) 0.0262(6) Uani 1 1 d . .
C47 C 0.8256(2) 0.39213(19) 0.73906(9) 0.0241(6) Uani 1 1 d . .
H47 H 0.866076 0.462911 0.751147 0.029 Uiso 1 1 calc R U
C48 C 0.7083(2) 0.35606(18) 0.71365(9) 0.0223(5) Uani 1 1 d . .
C49 C 0.4878(2) 0.45952(17) 0.66003(9) 0.0211(5) Uani 1 1 d . .
C50 C 0.5248(2) 0.50940(18) 0.61529(10) 0.0259(6) Uani 1 1 d . .
H50 H 0.585662 0.499711 0.595437 0.031 Uiso 1 1 calc R U
C51 C 0.4736(2) 0.57322(19) 0.59931(11) 0.0330(7) Uani 1 1 d . .
H51 H 0.499304 0.606594 0.568487 0.040 Uiso 1 1 calc R U
C52 C 0.3856(2) 0.58850(19) 0.62789(11) 0.0335(7) Uani 1 1 d . .
H52 H 0.350203 0.631798 0.616625 0.040 Uiso 1 1 calc R U
C53 C 0.3492(2) 0.54072(19) 0.67285(12) 0.0345(7) Uani 1 1 d . .
H53 H 0.289693 0.552151 0.693168 0.041 Uiso 1 1 calc R U
C54 C 0.3990(2) 0.47615(19) 0.68849(11) 0.0299(6) Uani 1 1 d . .
H54 H 0.372264 0.442573 0.719133 0.036 Uiso 1 1 calc R U
C55 C 0.1699(2) 0.09649(18) 0.58540(10) 0.0277(6) Uani 1 1 d . .
C56 C 0.1193(2) 0.1767(2) 0.58203(12) 0.0400(7) Uani 1 1 d . .
H56A H 0.113508 0.207938 0.620420 0.060 Uiso 1 1 calc R U
H56B H 0.041182 0.145425 0.560670 0.060 Uiso 1 1 calc R U
H56C H 0.170658 0.228454 0.562835 0.060 Uiso 1 1 calc R U
C57 C 0.1818(2) 0.0501(2) 0.52554(11) 0.0445(8) Uani 1 1 d . .
H57A H 0.237835 0.102153 0.508153 0.067 Uiso 1 1 calc R U
H57B H 0.105335 0.022917 0.502690 0.067 Uiso 1 1 calc R U
H57C H 0.209982 -0.004418 0.527348 0.067 Uiso 1 1 calc R U
C58 C 0.0856(2) 0.0145(2) 0.61308(13) 0.0469(8) Uani 1 1 d . .
H58A H 0.113458 -0.040730 0.612608 0.070 Uiso 1 1 calc R U
H58B H 0.007349 -0.011428 0.592016 0.070 Uiso 1 1 calc R U
H58C H 0.081959 0.043092 0.652373 0.070 Uiso 1 1 calc R U
C59 C 1.0126(2) 0.3699(2) 0.77008(11) 0.0325(6) Uani 1 1 d . .
C60 C 1.0690(2) 0.4849(2) 0.78278(13) 0.0478(8) Uani 1 1 d . .
H60A H 1.062600 0.510999 0.748032 0.072 Uiso 1 1 calc R U
H60B H 1.151900 0.506383 0.796892 0.072 Uiso 1 1 calc R U
H60C H 1.028845 0.511329 0.811590 0.072 Uiso 1 1 calc R U
C61 C 1.0253(3) 0.3314(3) 0.82434(13) 0.0547(9) Uani 1 1 d . .
H61A H 0.984847 0.357424 0.853165 0.082 Uiso 1 1 calc R U
H61B H 1.108544 0.354418 0.838119 0.082 Uiso 1 1 calc R U
H61C H 0.990571 0.257344 0.816741 0.082 Uiso 1 1 calc R U
C62 C 1.0778(3) 0.3318(2) 0.72479(14) 0.0528(8) Uani 1 1 d . .
H62A H 1.046521 0.257782 0.717557 0.079 Uiso 1 1 calc R U
H62B H 1.161540 0.357888 0.738251 0.079 Uiso 1 1 calc R U
H62C H 1.066959 0.355387 0.689665 0.079 Uiso 1 1 calc R U
C63 C 0.73608(19) 0.76264(17) 0.82018(9) 0.0206(5) Uani 1 1 d . .
C64 C 0.7117(2) 0.84314(17) 0.80919(9) 0.0208(5) Uani 1 1 d . .
C65 C 0.6729(2) 0.90152(17) 0.85258(9) 0.0223(6) Uani 1 1 d . .
C66 C 0.6450(2) 0.98286(17) 0.84163(10) 0.0227(6) Uani 1 1 d . .
H66 H 0.653412 1.000213 0.805081 0.027 Uiso 1 1 calc R U
C67 C 0.6055(2) 1.03906(18) 0.88183(10) 0.0246(6) Uani 1 1 d . .
C68 C 0.5931(2) 1.01045(19) 0.93470(10) 0.0285(6) Uani 1 1 d . .
H68 H 0.565334 1.046790 0.963107 0.034 Uiso 1 1 calc R U
C69 C 0.6195(2) 0.93165(19) 0.94689(10) 0.0269(6) Uani 1 1 d . .
H69 H 0.609822 0.914808 0.983508 0.032 Uiso 1 1 calc R U
C70 C 0.6606(2) 0.87494(18) 0.90667(10) 0.0244(6) Uani 1 1 d . .
C71 C 0.6911(2) 0.79244(18) 0.91933(10) 0.0260(6) Uani 1 1 d . .
C72 C 0.6866(2) 0.7658(2) 0.97326(10) 0.0370(7) Uani 1 1 d . .
H72 H 0.662221 0.802819 1.002790 0.044 Uiso 1 1 calc R U
C73 C 0.7163(3) 0.6884(2) 0.98430(11) 0.0400(7) Uani 1 1 d . .
H73 H 0.711726 0.672763 1.021310 0.048 Uiso 1 1 calc R U
C74 C 0.7534(2) 0.63079(19) 0.94250(10) 0.0314(6) Uani 1 1 d . .
C75 C 0.7597(2) 0.65737(18) 0.88965(10) 0.0257(6) Uani 1 1 d . .
H75 H 0.786166 0.620714 0.860852 0.031 Uiso 1 1 calc R U
C76 C 0.7285(2) 0.73647(18) 0.87638(10) 0.0229(6) Uani 1 1 d . .
C77 C 0.7215(2) 0.87073(17) 0.75156(9) 0.0219(5) Uani 1 1 d . .
C78 C 0.6393(2) 0.81211(19) 0.70609(10) 0.0276(6) Uani 1 1 d . .
H78 H 0.576138 0.753327 0.711358 0.033 Uiso 1 1 calc R U
C79 C 0.6486(2) 0.8386(2) 0.65305(11) 0.0345(7) Uani 1 1 d . .
H79 H 0.591527 0.797784 0.622264 0.041 Uiso 1 1 calc R U
C80 C 0.7392(3) 0.9232(2) 0.64438(11) 0.0357(7) Uani 1 1 d . .
H80 H 0.744688 0.941388 0.607986 0.043 Uiso 1 1 calc R U
C81 C 0.8218(3) 0.9810(2) 0.68901(11) 0.0361(7) Uani 1 1 d . .
H81 H 0.885508 1.038918 0.683248 0.043 Uiso 1 1 calc R U
C82 C 0.8132(2) 0.95576(19) 0.74231(11) 0.0299(6) Uani 1 1 d . .
H82 H 0.870558 0.997009 0.772884 0.036 Uiso 1 1 calc R U
C83 C 0.5826(2) 1.13005(19) 0.86818(10) 0.0291(6) Uani 1 1 d . .
C84 C 0.5040(2) 1.1012(2) 0.81216(11) 0.0379(7) Uani 1 1 d . .
H84A H 0.541313 1.075302 0.781731 0.057 Uiso 1 1 calc R U
H84B H 0.492235 1.160908 0.803411 0.057 Uiso 1 1 calc R U
H84C H 0.428036 1.048960 0.815397 0.057 Uiso 1 1 calc R U
C85 C 0.7005(2) 1.2130(2) 0.86429(12) 0.0408(7) Uani 1 1 d . .
H85A H 0.747640 1.234725 0.901317 0.061 Uiso 1 1 calc R U
H85B H 0.687554 1.270596 0.853043 0.061 Uiso 1 1 calc R U
H85C H 0.741895 1.186901 0.836015 0.061 Uiso 1 1 calc R U
C86 C 0.5217(3) 1.1715(2) 0.91417(11) 0.0408(7) Uani 1 1 d . .
H86A H 0.446418 1.118601 0.917749 0.061 Uiso 1 1 calc R U
H86B H 0.508209 1.229370 0.903722 0.061 Uiso 1 1 calc R U
H86C H 0.571446 1.192866 0.950448 0.061 Uiso 1 1 calc R U
C87 C 0.7813(2) 0.5420(2) 0.95694(11) 0.0357(7) Uani 1 1 d . .
C88 C 0.8780(3) 0.5792(2) 1.00704(12) 0.0455(8) Uani 1 1 d . .
H88A H 0.949899 0.627390 0.996396 0.068 Uiso 1 1 calc R U
H88B H 0.892937 0.521592 1.016948 0.068 Uiso 1 1 calc R U
H88C H 0.852791 0.612416 1.039753 0.068 Uiso 1 1 calc R U
C89 C 0.6705(3) 0.4652(2) 0.97430(13) 0.0487(8) Uani 1 1 d . .
H89A H 0.645176 0.497933 1.007142 0.073 Uiso 1 1 calc R U
H89B H 0.687680 0.408607 0.984228 0.073 Uiso 1 1 calc R U
H89C H 0.608081 0.440185 0.942627 0.073 Uiso 1 1 calc R U
C90 C 0.8214(3) 0.4892(2) 0.90709(12) 0.0431(7) Uani 1 1 d . .
H90A H 0.759096 0.462180 0.875314 0.065 Uiso 1 1 calc R U
H90B H 0.839235 0.433760 0.918375 0.065 Uiso 1 1 calc R U
H90C H 0.891908 0.537649 0.895461 0.065 Uiso 1 1 calc R U
C91 C 0.9547(3) 0.1195(2) 0.90797(15) 0.0632(10) Uani 1 1 d . .
H91A H 0.872982 0.105337 0.914789 0.095 Uiso 1 1 calc R U
H91B H 0.961713 0.117791 0.867378 0.095 Uiso 1 1 calc R U
H91C H 1.004734 0.186450 0.929275 0.095 Uiso 1 1 calc R U
C92 C 0.9927(3) 0.0406(3) 0.92718(13) 0.0558(9) Uani 1 1 d . .
H92A H 0.944262 -0.026683 0.904479 0.067 Uiso 1 1 calc R U
H92B H 1.075451 0.055230 0.920457 0.067 Uiso 1 1 calc R U
C93 C 0.9809(3) 0.0384(2) 0.98884(13) 0.0488(8) Uani 1 1 d . .
H93A H 0.897955 0.023537 0.995097 0.059 Uiso 1 1 calc R U
H93B H 1.028245 0.106346 1.011088 0.059 Uiso 1 1 calc R U
C94 C 0.4457(3) 0.4887(3) 0.86101(16) 0.0754(11) Uani 1 1 d . .
H94A H 0.516011 0.486176 0.844635 0.113 Uiso 1 1 calc R U
H94B H 0.468661 0.536040 0.897341 0.113 Uiso 1 1 calc R U
H94C H 0.401642 0.511377 0.834966 0.113 Uiso 1 1 calc R U
C95 C 0.3703(3) 0.3855(3) 0.87030(14) 0.0567(9) Uani 1 1 d . .
H95A H 0.297160 0.387999 0.884394 0.068 Uiso 1 1 calc R U
H95B H 0.411937 0.366907 0.900138 0.068 Uiso 1 1 calc R U
C96 C 0.3389(3) 0.3046(2) 0.81809(13) 0.0556(9) Uani 1 1 d . .
H96A H 0.412094 0.300873 0.804751 0.067 Uiso 1 1 calc R U
H96B H 0.299748 0.324529 0.787902 0.067 Uiso 1 1 calc R U
C97 C 0.2594(3) 0.2001(2) 0.82625(13) 0.0486(8) Uani 1 1 d . .
H97A H 0.302738 0.175919 0.852407 0.058 Uiso 1 1 calc R U
H97B H 0.191131 0.205322 0.844523 0.058 Uiso 1 1 calc R U
C98 C 0.2157(3) 0.1231(3) 0.77238(14) 0.0589(9) Uani 1 1 d . .
H98A H 0.163180 0.142524 0.748500 0.071 Uiso 1 1 calc R U
H98B H 0.283441 0.124982 0.751433 0.071 Uiso 1 1 calc R U
C99 C 0.1510(3) 0.0171(3) 0.78050(15) 0.0638(10) Uani 1 1 d . .
H99A H 0.204956 -0.006312 0.799733 0.096 Uiso 1 1 calc R U
H99B H 0.118688 -0.026889 0.743472 0.096 Uiso 1 1 calc R U
H99C H 0.087051 0.015020 0.803608 0.096 Uiso 1 1 calc R U

loop_
_atom_site_aniso_label
_atom_site_aniso_U_11
_atom_site_aniso_U_22
_atom_site_aniso_U_33
_atom_site_aniso_U_23
_atom_site_aniso_U_13
_atom_site_aniso_U_12
C1 0.0172(13) 0.0204(13) 0.0167(12) 0.0008(10) 0.0000(10) 0.0050(11)
C2 0.0214(14) 0.0220(14) 0.0180(12) -0.0008(10) -0.0001(10) 0.0093(11)
C3 0.0179(13) 0.0180(13) 0.0172(12) 0.0015(10) -0.0020(10) 0.0060(10)
C4 0.0186(13) 0.0233(14) 0.0197(12) 0.0050(10) 0.0037(10) 0.0074(11)
C5 0.0182(13) 0.0213(13) 0.0165(12) 0.0020(10) -0.0002(10) 0.0084(11)
C6 0.0216(14) 0.0186(13) 0.0203(12) 0.0005(10) -0.0021(10) 0.0060(11)
C7 0.0210(14) 0.0162(13) 0.0267(13) -0.0015(10) 0.0021(10) 0.0067(11)
C8 0.0223(14) 0.0157(13) 0.0257(13) -0.0019(10) 0.0018(10) 0.0059(11)
C9 0.0219(14) 0.0173(13) 0.0276(13) 0.0010(10) 0.0057(11) 0.0076(11)
C10 0.0262(15) 0.0230(14) 0.0283(14) 0.0001(11) 0.0052(11) 0.0080(12)
C11 0.0325(16) 0.0225(14) 0.0359(15) 0.0058(12) 0.0107(12) 0.0132(12)
C12 0.0242(15) 0.0250(14) 0.0426(17) 0.0080(12) 0.0132(12) 0.0093(12)
C13 0.0225(15) 0.0248(14) 0.0372(15) 0.0030(12) 0.0043(12) 0.0082(12)
C14 0.0228(14) 0.0158(13) 0.0334(14) 0.0027(11) 0.0059(11) 0.0098(11)
C15 0.0217(14) 0.0166(13) 0.0320(14) -0.0023(11) 0.0004(11) 0.0072(11)
C16 0.0186(14) 0.0310(15) 0.0390(16) 0.0009(12) 0.0044(12) 0.0066(12)
C17 0.0221(15) 0.0356(16) 0.0336(15) -0.0042(12) -0.0064(12) 0.0090(12)
C18 0.0264(15) 0.0275(15) 0.0288(14) -0.0024(11) -0.0018(12) 0.0073(12)
C19 0.0214(14) 0.0262(14) 0.0268(14) -0.0027(11) 0.0008(11) 0.0073(11)
C20 0.0191(13) 0.0151(13) 0.0268(13) -0.0033(10) 0.0009(10) 0.0037(10)
C21 0.0235(14) 0.0246(14) 0.0182(12) 0.0046(11) 0.0057(10) 0.0019(11)
C22 0.0241(14) 0.0302(15) 0.0245(13) 0.0061(11) 0.0059(11) 0.0058(12)
C23 0.0283(16) 0.0421(17) 0.0318(15) 0.0123(13) 0.0036(12) 0.0113(13)
C24 0.0300(16) 0.0448(18) 0.0266(15) 0.0070(13) -0.0053(12) 0.0006(14)
C25 0.0407(18) 0.0323(16) 0.0255(15) -0.0009(12) -0.0012(13) -0.0010(14)
C26 0.0318(16) 0.0268(15) 0.0273(14) 0.0005(12) 0.0040(12) 0.0056(12)
C27 0.0375(17) 0.0326(16) 0.0314(15) 0.0073(12) 0.0162(12) 0.0131(13)
C28 0.074(2) 0.0411(19) 0.0474(18) 0.0144(15) 0.0297(17) 0.0280(17)
C29 0.068(2) 0.0361(17) 0.0469(18) 0.0083(14) 0.0287(16) 0.0228(16)
C30 0.053(2) 0.113(3) 0.0293(17) 0.0140(18) 0.0130(15) 0.021(2)
C31 0.0310(16) 0.0428(17) 0.0272(14) -0.0014(13) -0.0065(12) 0.0062(14)
C32 0.043(2) 0.078(2) 0.0268(16) -0.0002(16) 0.0013(14) -0.0021(18)
C33 0.0416(18) 0.053(2) 0.0321(16) -0.0095(14) -0.0043(13) 0.0149(15)
C34 0.072(2) 0.056(2) 0.0380(18) 0.0065(16) -0.0091(16) 0.0196(19)
C35 0.0238(14) 0.0202(13) 0.0169(12) 0.0015(10) 0.0057(10) 0.0093(11)
C36 0.0216(14) 0.0202(13) 0.0185(12) 0.0016(10) 0.0053(10) 0.0068(11)
C37 0.0216(13) 0.0205(13) 0.0173(12) 0.0016(10) 0.0051(10) 0.0052(11)
C38 0.0232(14) 0.0210(14) 0.0215(13) 0.0022(10) 0.0036(10) 0.0076(11)
C39 0.0224(14) 0.0229(14) 0.0229(13) -0.0003(11) 0.0031(10) 0.0041(11)
C40 0.0264(15) 0.0180(14) 0.0316(14) -0.0010(11) 0.0002(12) 0.0028(12)
C41 0.0345(16) 0.0203(14) 0.0300(14) 0.0039(11) 0.0040(12) 0.0102(12)
C42 0.0273(14) 0.0197(13) 0.0196(12) 0.0018(10) 0.0045(10) 0.0074(11)
C43 0.0264(14) 0.0242(14) 0.0203(12) 0.0038(10) 0.0020(11) 0.0094(12)
C44 0.0344(16) 0.0208(14) 0.0302(14) 0.0023(11) 0.0010(12) 0.0103(12)
C45 0.0338(16) 0.0331(16) 0.0325(15) 0.0067(12) 0.0024(12) 0.0195(13)
C46 0.0269(15) 0.0278(15) 0.0231(13) 0.0023(11) 0.0033(11) 0.0103(12)
C47 0.0243(14) 0.0235(14) 0.0228(13) 0.0016(11) 0.0012(11) 0.0086(12)
C48 0.0237(14) 0.0234(14) 0.0185(12) 0.0004(10) 0.0040(10) 0.0087(11)
C49 0.0185(13) 0.0154(13) 0.0234(13) -0.0025(10) -0.0040(10) 0.0029(10)
C50 0.0220(14) 0.0241(14) 0.0273(14) 0.0013(11) 0.0006(11) 0.0052(11)
C51 0.0332(16) 0.0264(15) 0.0356(15) 0.0086(12) -0.0051(13) 0.0067(13)
C52 0.0292(16) 0.0221(15) 0.0459(17) 0.0021(13) -0.0099(13) 0.0094(12)
C53 0.0239(15) 0.0293(16) 0.0496(17) 0.0018(13) 0.0040(13) 0.0114(13)
C54 0.0262(15) 0.0270(15) 0.0370(15) 0.0080(12) 0.0065(12) 0.0095(12)
C55 0.0239(14) 0.0217(14) 0.0293(14) -0.0023(11) 0.0000(11) 0.0024(11)
C56 0.0267(16) 0.0347(16) 0.0492(18) -0.0040(13) -0.0079(13) 0.0069(13)
C57 0.0351(17) 0.0525(19) 0.0358(16) -0.0092(14) -0.0034(13) 0.0129(15)
C58 0.0275(17) 0.0458(19) 0.057(2) 0.0143(15) 0.0015(14) 0.0010(14)
C59 0.0253(15) 0.0398(17) 0.0361(15) 0.0069(13) 0.0024(12) 0.0168(13)
C60 0.0274(17) 0.0458(19) 0.062(2) -0.0012(16) -0.0082(14) 0.0107(14)
C61 0.0345(18) 0.077(2) 0.0527(19) 0.0182(17) -0.0080(15) 0.0203(17)
C62 0.0348(18) 0.056(2) 0.067(2) 0.0011(17) 0.0089(15) 0.0201(16)
C63 0.0161(13) 0.0179(13) 0.0209(12) -0.0024(10) -0.0008(10) 0.0012(10)
C64 0.0171(13) 0.0191(13) 0.0213(12) -0.0011(10) 0.0013(10) 0.0034(11)
C65 0.0172(13) 0.0227(14) 0.0227(13) -0.0034(10) -0.0008(10) 0.0061(11)
C66 0.0193(13) 0.0231(14) 0.0240(13) 0.0019(11) 0.0005(10) 0.0071(11)
C67 0.0196(14) 0.0232(14) 0.0292(14) -0.0015(11) 0.0004(11) 0.0089(11)
C68 0.0281(15) 0.0338(16) 0.0236(13) -0.0046(11) 0.0006(11) 0.0161(13)
C69 0.0271(15) 0.0343(16) 0.0206(13) 0.0021(11) 0.0025(11) 0.0144(12)
C70 0.0202(13) 0.0281(14) 0.0225(13) -0.0007(11) 0.0004(10) 0.0088(11)
C71 0.0260(14) 0.0294(15) 0.0222(13) 0.0016(11) 0.0020(11) 0.0113(12)
C72 0.0529(19) 0.0461(18) 0.0223(14) 0.0040(13) 0.0094(13) 0.0309(15)
C73 0.063(2) 0.0471(18) 0.0229(14) 0.0125(13) 0.0099(13) 0.0330(16)
C74 0.0381(16) 0.0325(16) 0.0245(14) 0.0022(12) 0.0003(12) 0.0159(13)
C75 0.0279(15) 0.0242(14) 0.0231(13) -0.0021(11) 0.0010(11) 0.0106(12)
C76 0.0201(13) 0.0219(14) 0.0234(13) -0.0012(10) 0.0004(10) 0.0065(11)
C77 0.0225(14) 0.0200(13) 0.0240(13) -0.0007(10) 0.0036(11) 0.0106(11)
C78 0.0268(15) 0.0298(15) 0.0270(14) 0.0033(11) 0.0021(11) 0.0128(12)
C79 0.0342(16) 0.0447(18) 0.0270(14) 0.0022(13) -0.0003(12) 0.0199(14)
C80 0.0522(19) 0.0363(17) 0.0269(14) 0.0099(13) 0.0112(13) 0.0240(15)
C81 0.0479(18) 0.0240(15) 0.0387(16) 0.0075(13) 0.0214(14) 0.0137(14)
C82 0.0295(15) 0.0264(15) 0.0296(14) -0.0018(11) 0.0063(12) 0.0083(12)
C83 0.0329(16) 0.0281(15) 0.0296(14) 0.0027(11) 0.0042(12) 0.0163(13)
C84 0.0405(17) 0.0397(17) 0.0406(16) 0.0100(13) 0.0040(13) 0.0222(14)
C85 0.0450(18) 0.0313(16) 0.0471(17) 0.0111(13) 0.0054(14) 0.0141(14)
C86 0.0509(19) 0.0412(18) 0.0409(17) 0.0062(14) 0.0077(14) 0.0301(15)
C87 0.0478(18) 0.0313(16) 0.0314(15) 0.0085(12) 0.0010(13) 0.0185(14)
C88 0.060(2) 0.0439(18) 0.0367(16) 0.0065(14) -0.0055(14) 0.0262(16)
C89 0.059(2) 0.0417(18) 0.0474(18) 0.0157(15) 0.0008(15) 0.0196(16)
C90 0.063(2) 0.0333(17) 0.0400(16) 0.0066(13) 0.0023(15) 0.0262(15)
C91 0.064(2) 0.051(2) 0.067(2) 0.0122(18) -0.0094(18) 0.0151(18)
C92 0.048(2) 0.066(2) 0.051(2) 0.0105(17) 0.0007(16) 0.0205(18)
C93 0.0389(19) 0.061(2) 0.0479(19) 0.0059(15) 0.0050(14) 0.0221(16)
C94 0.080(3) 0.078(3) 0.063(2) 0.030(2) 0.012(2) 0.018(2)
C95 0.046(2) 0.068(2) 0.054(2) 0.0090(18) -0.0050(16) 0.0218(18)
C96 0.057(2) 0.069(2) 0.052(2) 0.0279(18) 0.0063(16) 0.0296(19)
C97 0.0415(19) 0.058(2) 0.0529(19) 0.0143(16) 0.0004(15) 0.0251(16)
C98 0.066(2) 0.062(2) 0.055(2) 0.0096(18) -0.0050(17) 0.034(2)
C99 0.060(2) 0.055(2) 0.075(2) 0.0092(19) -0.0045(19) 0.0240(19)

loop_
_atom_type_symbol
_atom_type_description
_atom_type_scat_dispersion_real
_atom_type_scat_dispersion_imag
_atom_type_scat_source
C C 0.0033 0.0016 'International Tables Vol C Tables 4.2.6.8 and 6.1.1.4'
H H 0.0000 0.0000 'International Tables Vol C Tables 4.2.6.8 and 6.1.1.4'

loop_
_geom_angle_atom_site_label_1
_geom_angle_atom_site_label_2
_geom_angle_atom_site_label_3
_geom_angle
_geom_angle_site_symmetry_1
_geom_angle_site_symmetry_3
C2 C1 C6 118.1(2) . .
C2 C1 C7 120.7(2) . .
C6 C1 C7 121.1(2) . .
C3 C2 C1 121.7(2) . .
C3 C2 H2 119.1 . .
C1 C2 H2 119.1 . .
C4 C3 C2 118.8(2) . .
C4 C3 C35 120.0(2) . .
C2 C3 C35 121.0(2) . .
C3 C4 C5 121.1(2) . .
C3 C4 H4 119.5 . .
C5 C4 H4 119.5 . .
C6 C5 C4 118.9(2) . .
C6 C5 C63 121.6(2) . .
C4 C5 C63 119.4(2) . .
C5 C6 C1 121.5(2) . .
C5 C6 H6 119.3 . .
C1 C6 H6 119.3 . .
C8 C7 C20 120.4(2) . .
C8 C7 C1 121.2(2) . .
C20 C7 C1 118.3(2) . .
C7 C8 C9 120.7(2) . .
C7 C8 C21 120.8(2) . .
C9 C8 C21 118.4(2) . .
C14 C9 C10 119.0(2) . .
C14 C9 C8 119.5(2) . .
C10 C9 C8 121.5(2) . .
C11 C10 C9 123.4(2) . .
C11 C10 H10 118.3 . .
C9 C10 H10 118.3 . .
C10 C11 C12 116.3(2) . .
C10 C11 C27 123.4(2) . .
C12 C11 C27 120.3(2) . .
C13 C12 C11 122.1(2) . .
C13 C12 H12 119.0 . .
C11 C12 H12 119.0 . .
C12 C13 C14 121.9(2) . .
C12 C13 H13 119.1 . .
C14 C13 H13 119.1 . .
C9 C14 C13 117.3(2) . .
C9 C14 C15 120.1(2) . .
C13 C14 C15 122.6(2) . .
C16 C15 C20 117.4(2) . .
C16 C15 C14 122.9(2) . .
C20 C15 C14 119.7(2) . .
C17 C16 C15 122.0(2) . .
C17 C16 H16 119.0 . .
C15 C16 H16 119.0 . .
C16 C17 C18 121.9(2) . .
C16 C17 H17 119.1 . .
C18 C17 H17 119.1 . .
C19 C18 C17 116.8(2) . .
C19 C18 C31 122.7(2) . .
C17 C18 C31 120.4(2) . .
C18 C19 C20 123.3(2) . .
C18 C19 H19 118.4 . .
C20 C19 H19 118.4 . .
C19 C20 C15 118.6(2) . .
C19 C20 C7 121.9(2) . .
C15 C20 C7 119.5(2) . .
C22 C21 C26 118.5(2) . .
C22 C21 C8 120.5(2) . .
C26 C21 C8 121.0(2) . .
C23 C22 C21 120.4(2) . .
C23 C22 H22 119.8 . .
C21 C22 H22 119.8 . .
C24 C23 C22 120.8(3) . .
C24 C23 H23 119.6 . .
C22 C23 H23 119.6 . .
C25 C24 C23 119.6(3) . .
C25 C24 H24 120.2 . .
C23 C24 H24 120.2 . .
C24 C25 C26 120.2(3) . .
C24 C25 H25 119.9 . .
C26 C25 H25 119.9 . .
C25 C26 C21 120.6(3) . .
C25 C26 H26 119.7 . .
C21 C26 H26 119.7 . .
C30 C27 C11 112.2(2) . .
C30 C27 C29 108.5(2) . .
C11 C27 C29 108.0(2) . .
C30 C27 C28 109.3(3) . .
C11 C27 C28 110.2(2) . .
C29 C27 C28 108.5(2) . .
C27 C28 H28A 109.5 . .
C27 C28 H28B 109.5 . .
H28A C28 H28B 109.5 . .
C27 C28 H28C 109.5 . .
H28A C28 H28C 109.5 . .
H28B C28 H28C 109.5 . .
C27 C29 H29A 109.5 . .
C27 C29 H29B 109.5 . .
H29A C29 H29B 109.5 . .
C27 C29 H29C 109.5 . .
H29A C29 H29C 109.5 . .
H29B C29 H29C 109.5 . .
C27 C30 H30A 109.5 . .
C27 C30 H30B 109.5 . .
H30A C30 H30B 109.5 . .
C27 C30 H30C 109.5 . .
H30A C30 H30C 109.5 . .
H30B C30 H30C 109.5 . .
C32 C31 C18 112.3(2) . .
C32 C31 C34 109.8(3) . .
C18 C31 C34 109.6(2) . .
C32 C31 C33 107.5(2) . .
C18 C31 C33 108.2(2) . .
C34 C31 C33 109.3(2) . .
C31 C32 H32A 109.5 . .
C31 C32 H32B 109.5 . .
H32A C32 H32B 109.5 . .
C31 C32 H32C 109.5 . .
H32A C32 H32C 109.5 . .
H32B C32 H32C 109.5 . .
C31 C33 H33A 109.5 . .
C31 C33 H33B 109.5 . .
H33A C33 H33B 109.5 . .
C31 C33 H33C 109.5 . .
H33A C33 H33C 109.5 . .
H33B C33 H33C 109.5 . .
C31 C34 H34A 109.5 . .
C31 C34 H34B 109.5 . .
H34A C34 H34B 109.5 . .
C31 C34 H34C 109.5 . .
H34A C34 H34C 109.5 . .
H34B C34 H34C 109.5 . .
C36 C35 C48 120.8(2) . .
C36 C35 C3 121.9(2) . .
C48 C35 C3 117.3(2) . .
C35 C36 C37 120.5(2) . .
C35 C36 C49 120.5(2) . .
C37 C36 C49 119.0(2) . .
C42 C37 C38 119.2(2) . .
C42 C37 C36 119.7(2) . .
C38 C37 C36 121.0(2) . .
C39 C38 C37 122.3(2) . .
C39 C38 H38 118.8 . .
C37 C38 H38 118.8 . .
C38 C39 C40 117.6(2) . .
C38 C39 C55 123.3(2) . .
C40 C39 C55 119.1(2) . .
C41 C40 C39 121.3(2) . .
C41 C40 H40 119.4 . .
C39 C40 H40 119.4 . .
C40 C41 C42 122.0(2) . .
C40 C41 H41 119.0 . .
C42 C41 H41 119.0 . .
C41 C42 C37 117.6(2) . .
C41 C42 C43 122.7(2) . .
C37 C42 C43 119.7(2) . .
C48 C43 C44 117.4(2) . .
C48 C43 C42 119.7(2) . .
C44 C43 C42 122.9(2) . .
C45 C44 C43 121.8(2) . .
C45 C44 H44 119.1 . .
C43 C44 H44 119.1 . .
C44 C45 C46 121.9(2) . .
C44 C45 H45 119.1 . .
C46 C45 H45 119.1 . .
C47 C46 C45 116.7(2) . .
C47 C46 C59 123.0(2) . .
C45 C46 C59 120.2(2) . .
C46 C47 C48 123.3(2) . .
C46 C47 H47 118.3 . .
C48 C47 H47 118.3 . .
C43 C48 C47 118.8(2) . .
C43 C48 C35 119.6(2) . .
C47 C48 C35 121.5(2) . .
C50 C49 C54 118.2(2) . .
C50 C49 C36 120.5(2) . .
C54 C49 C36 121.3(2) . .
C51 C50 C49 120.6(2) . .
C51 C50 H50 119.7 . .
C49 C50 H50 119.7 . .
C52 C51 C50 120.4(3) . .
C52 C51 H51 119.8 . .
C50 C51 H51 119.8 . .
C53 C52 C51 119.7(2) . .
C53 C52 H52 120.2 . .
C51 C52 H52 120.2 . .
C52 C53 C54 120.1(3) . .
C52 C53 H53 119.9 . .
C54 C53 H53 119.9 . .
C53 C54 C49 121.0(2) . .
C53 C54 H54 119.5 . .
C49 C54 H54 119.5 . .
C56 C55 C57 109.2(2) . .
C56 C55 C58 108.4(2) . .
C57 C55 C58 109.3(2) . .
C56 C55 C39 112.3(2) . .
C57 C55 C39 107.5(2) . .
C58 C55 C39 110.0(2) . .
C55 C56 H56A 109.5 . .
C55 C56 H56B 109.5 . .
H56A C56 H56B 109.5 . .
C55 C56 H56C 109.5 . .
H56A C56 H56C 109.5 . .
H56B C56 H56C 109.5 . .
C55 C57 H57A 109.5 . .
C55 C57 H57B 109.5 . .
H57A C57 H57B 109.5 . .
C55 C57 H57C 109.5 . .
H57A C57 H57C 109.5 . .
H57B C57 H57C 109.5 . .
C55 C58 H58A 109.5 . .
C55 C58 H58B 109.5 . .
H58A C58 H58B 109.5 . .
C55 C58 H58C 109.5 . .
H58A C58 H58C 109.5 . .
H58B C58 H58C 109.5 . .
C61 C59 C60 108.4(2) . .
C61 C59 C46 109.6(2) . .
C60 C59 C46 112.7(2) . .
C61 C59 C62 110.3(2) . .
C60 C59 C62 107.8(2) . .
C46 C59 C62 108.0(2) . .
C59 C60 H60A 109.5 . .
C59 C60 H60B 109.5 . .
H60A C60 H60B 109.5 . .
C59 C60 H60C 109.5 . .
H60A C60 H60C 109.5 . .
H60B C60 H60C 109.5 . .
C59 C61 H61A 109.5 . .
C59 C61 H61B 109.5 . .
H61A C61 H61B 109.5 . .
C59 C61 H61C 109.5 . .
H61A C61 H61C 109.5 . .
H61B C61 H61C 109.5 . .
C59 C62 H62A 109.5 . .
C59 C62 H62B 109.5 . .
H62A C62 H62B 109.5 . .
C59 C62 H62C 109.5 . .
H62A C62 H62C 109.5 . .
H62B C62 H62C 109.5 . .
C64 C63 C76 120.7(2) . .
C64 C63 C5 120.4(2) . .
C76 C63 C5 118.9(2) . .
C63 C64 C65 120.7(2) . .
C63 C64 C77 120.5(2) . .
C65 C64 C77 118.9(2) . .
C66 C65 C70 119.1(2) . .
C66 C65 C64 121.4(2) . .
C70 C65 C64 119.5(2) . .
C67 C66 C65 122.9(2) . .
C67 C66 H66 118.6 . .
C65 C66 H66 118.6 . .
C66 C67 C68 116.8(2) . .
C66 C67 C83 120.3(2) . .
C68 C67 C83 122.9(2) . .
C69 C68 C67 121.9(2) . .
C69 C68 H68 119.0 . .
C67 C68 H68 119.0 . .
C68 C69 C70 121.7(2) . .
C68 C69 H69 119.1 . .
C70 C69 H69 119.1 . .
C69 C70 C65 117.6(2) . .
C69 C70 C71 122.3(2) . .
C65 C70 C71 120.1(2) . .
C72 C71 C76 117.9(2) . .
C72 C71 C70 122.8(2) . .
C76 C71 C70 119.4(2) . .
C73 C72 C71 121.8(2) . .
C73 C72 H72 119.1 . .
C71 C72 H72 119.1 . .
C72 C73 C74 121.9(2) . .
C72 C73 H73 119.0 . .
C74 C73 H73 119.0 . .
C75 C74 C73 116.7(2) . .
C75 C74 C87 123.9(2) . .
C73 C74 C87 119.4(2) . .
C74 C75 C76 123.1(2) . .
C74 C75 H75 118.5 . .
C76 C75 H75 118.5 . .
C75 C76 C71 118.7(2) . .
C75 C76 C63 121.7(2) . .
C71 C76 C63 119.6(2) . .
C78 C77 C82 118.3(2) . .
C78 C77 C64 120.8(2) . .
C82 C77 C64 120.9(2) . .
C79 C78 C77 120.5(2) . .
C79 C78 H78 119.8 . .
C77 C78 H78 119.8 . .
C80 C79 C78 120.8(2) . .
C80 C79 H79 119.6 . .
C78 C79 H79 119.6 . .
C81 C80 C79 119.1(2) . .
C81 C80 H80 120.5 . .
C79 C80 H80 120.5 . .
C80 C81 C82 120.7(3) . .
C80 C81 H81 119.6 . .
C82 C81 H81 119.6 . .
C81 C82 C77 120.6(2) . .
C81 C82 H82 119.7 . .
C77 C82 H82 119.7 . .
C85 C83 C67 108.0(2) . .
C85 C83 C84 110.2(2) . .
C67 C83 C84 110.5(2) . .
C85 C83 C86 108.4(2) . .
C67 C83 C86 112.1(2) . .
C84 C83 C86 107.6(2) . .
C83 C84 H84A 109.5 . .
C83 C84 H84B 109.5 . .
H84A C84 H84B 109.5 . .
C83 C84 H84C 109.5 . .
H84A C84 H84C 109.5 . .
H84B C84 H84C 109.5 . .
C83 C85 H85A 109.5 . .
C83 C85 H85B 109.5 . .
H85A C85 H85B 109.5 . .
C83 C85 H85C 109.5 . .
H85A C85 H85C 109.5 . .
H85B C85 H85C 109.5 . .
C83 C86 H86A 109.5 . .
C83 C86 H86B 109.5 . .
H86A C86 H86B 109.5 . .
C83 C86 H86C 109.5 . .
H86A C86 H86C 109.5 . .
H86B C86 H86C 109.5 . .
C90 C87 C74 112.3(2) . .
C90 C87 C89 108.7(2) . .
C74 C87 C89 108.8(2) . .
C90 C87 C88 108.5(2) . .
C74 C87 C88 110.1(2) . .
C89 C87 C88 108.4(2) . .
C87 C88 H88A 109.5 . .
C87 C88 H88B 109.5 . .
H88A C88 H88B 109.5 . .
C87 C88 H88C 109.5 . .
H88A C88 H88C 109.5 . .
H88B C88 H88C 109.5 . .
C87 C89 H89A 109.5 . .
C87 C89 H89B 109.5 . .
H89A C89 H89B 109.5 . .
C87 C89 H89C 109.5 . .
H89A C89 H89C 109.5 . .
H89B C89 H89C 109.5 . .
C87 C90 H90A 109.5 . .
C87 C90 H90B 109.5 . .
H90A C90 H90B 109.5 . .
C87 C90 H90C 109.5 . .
H90A C90 H90C 109.5 . .
H90B C90 H90C 109.5 . .
C92 C91 H91A 109.5 . .
C92 C91 H91B 109.5 . .
H91A C91 H91B 109.5 . .
C92 C91 H91C 109.5 . .
H91A C91 H91C 109.5 . .
H91B C91 H91C 109.5 . .
C93 C92 C91 111.5(3) . .
C93 C92 H92A 109.3 . .
C91 C92 H92A 109.3 . .
C93 C92 H92B 109.3 . .
C91 C92 H92B 109.3 . .
H92A C92 H92B 108.0 . .
C92 C93 C93 114.3(3) . 2_757
C92 C93 H93A 108.7 . .
C93 C93 H93A 108.7 2_757 .
C92 C93 H93B 108.7 . .
C93 C93 H93B 108.7 2_757 .
H93A C93 H93B 107.6 . .
C95 C94 H94A 109.5 . .
C95 C94 H94B 109.5 . .
H94A C94 H94B 109.5 . .
C95 C94 H94C 109.5 . .
H94A C94 H94C 109.5 . .
H94B C94 H94C 109.5 . .
C94 C95 C96 114.0(3) . .
C94 C95 H95A 108.7 . .
C96 C95 H95A 108.7 . .
C94 C95 H95B 108.7 . .
C96 C95 H95B 108.7 . .
H95A C95 H95B 107.6 . .
C95 C96 C97 114.8(3) . .
C95 C96 H96A 108.6 . .
C97 C96 H96A 108.6 . .
C95 C96 H96B 108.6 . .
C97 C96 H96B 108.6 . .
H96A C96 H96B 107.5 . .
C98 C97 C96 114.2(3) . .
C98 C97 H97A 108.7 . .
C96 C97 H97A 108.7 . .
C98 C97 H97B 108.7 . .
C96 C97 H97B 108.7 . .
H97A C97 H97B 107.6 . .
C99 C98 C97 114.8(3) . .
C99 C98 H98A 108.6 . .
C97 C98 H98A 108.6 . .
C99 C98 H98B 108.6 . .
C97 C98 H98B 108.6 . .
H98A C98 H98B 107.6 . .
C98 C99 H99A 109.5 . .
C98 C99 H99B 109.5 . .
H99A C99 H99B 109.5 . .
C98 C99 H99C 109.5 . .
H99A C99 H99C 109.5 . .
H99B C99 H99C 109.5 . .

loop_
_geom_bond_atom_site_label_1
_geom_bond_atom_site_label_2
_geom_bond_distance
_geom_bond_site_symmetry_2
C1 C2 1.394(3) .
C1 C6 1.398(3) .
C1 C7 1.498(3) .
C2 C3 1.394(3) .
C2 H2 0.9500 .
C3 C4 1.385(3) .
C3 C35 1.499(3) .
C4 C5 1.400(3) .
C4 H4 0.9500 .
C5 C6 1.387(3) .
C5 C63 1.498(3) .
C6 H6 0.9500 .
C7 C8 1.373(3) .
C7 C20 1.454(3) .
C8 C9 1.451(3) .
C8 C21 1.495(3) .
C9 C14 1.409(3) .
C9 C10 1.416(3) .
C10 C11 1.375(3) .
C10 H10 0.9500 .
C11 C12 1.410(4) .
C11 C27 1.525(3) .
C12 C13 1.361(3) .
C12 H12 0.9500 .
C13 C14 1.412(3) .
C13 H13 0.9500 .
C14 C15 1.439(3) .
C15 C16 1.412(3) .
C15 C20 1.419(3) .
C16 C17 1.356(4) .
C16 H16 0.9500 .
C17 C18 1.405(4) .
C17 H17 0.9500 .
C18 C19 1.379(3) .
C18 C31 1.526(4) .
C19 C20 1.407(3) .
C19 H19 0.9500 .
C21 C22 1.389(3) .
C21 C26 1.392(3) .
C22 C23 1.381(3) .
C22 H22 0.9500 .
C23 C24 1.378(4) .
C23 H23 0.9500 .
C24 C25 1.374(4) .
C24 H24 0.9500 .
C25 C26 1.390(4) .
C25 H25 0.9500 .
C26 H26 0.9500 .
C27 C30 1.524(4) .
C27 C29 1.526(4) .
C27 C28 1.533(4) .
C28 H28A 0.9800 .
C28 H28B 0.9800 .
C28 H28C 0.9800 .
C29 H29A 0.9800 .
C29 H29B 0.9800 .
C29 H29C 0.9800 .
C30 H30A 0.9800 .
C30 H30B 0.9800 .
C30 H30C 0.9800 .
C31 C32 1.521(4) .
C31 C34 1.531(4) .
C31 C33 1.532(4) .
C32 H32A 0.9800 .
C32 H32B 0.9800 .
C32 H32C 0.9800 .
C33 H33A 0.9800 .
C33 H33B 0.9800 .
C33 H33C 0.9800 .
C34 H34A 0.9800 .
C34 H34B 0.9800 .
C34 H34C 0.9800 .
C35 C36 1.365(3) .
C35 C48 1.451(3) .
C36 C37 1.454(3) .
C36 C49 1.495(3) .
C37 C42 1.409(3) .
C37 C38 1.417(3) .
C38 C39 1.376(3) .
C38 H38 0.9500 .
C39 C40 1.408(3) .
C39 C55 1.535(3) .
C40 C41 1.362(3) .
C40 H40 0.9500 .
C41 C42 1.409(3) .
C41 H41 0.9500 .
C42 C43 1.449(3) .
C43 C48 1.408(3) .
C43 C44 1.411(3) .
C44 C45 1.364(3) .
C44 H44 0.9500 .
C45 C46 1.407(4) .
C45 H45 0.9500 .
C46 C47 1.366(3) .
C46 C59 1.525(3) .
C47 C48 1.417(3) .
C47 H47 0.9500 .
C49 C50 1.389(3) .
C49 C54 1.393(3) .
C50 C51 1.387(3) .
C50 H50 0.9500 .
C51 C52 1.378(4) .
C51 H51 0.9500 .
C52 C53 1.376(4) .
C52 H52 0.9500 .
C53 C54 1.382(4) .
C53 H53 0.9500 .
C54 H54 0.9500 .
C55 C56 1.520(4) .
C55 C57 1.527(3) .
C55 C58 1.527(4) .
C56 H56A 0.9800 .
C56 H56B 0.9800 .
C56 H56C 0.9800 .
C57 H57A 0.9800 .
C57 H57B 0.9800 .
C57 H57C 0.9800 .
C58 H58A 0.9800 .
C58 H58B 0.9800 .
C58 H58C 0.9800 .
C59 C61 1.519(4) .
C59 C60 1.524(4) .
C59 C62 1.535(4) .
C60 H60A 0.9800 .
C60 H60B 0.9800 .
C60 H60C 0.9800 .
C61 H61A 0.9800 .
C61 H61B 0.9800 .
C61 H61C 0.9800 .
C62 H62A 0.9800 .
C62 H62B 0.9800 .
C62 H62C 0.9800 .
C63 C64 1.368(3) .
C63 C76 1.456(3) .
C64 C65 1.449(3) .
C64 C77 1.498(3) .
C65 C66 1.403(3) .
C65 C70 1.411(3) .
C66 C67 1.387(3) .
C66 H66 0.9500 .
C67 C68 1.394(3) .
C67 C83 1.526(3) .
C68 C69 1.367(3) .
C68 H68 0.9500 .
C69 C70 1.404(3) .
C69 H69 0.9500 .
C70 C71 1.449(3) .
C71 C72 1.406(3) .
C71 C76 1.412(3) .
C72 C73 1.360(4) .
C72 H72 0.9500 .
C73 C74 1.407(4) .
C73 H73 0.9500 .
C74 C75 1.380(3) .
C74 C87 1.533(4) .
C75 C76 1.412(3) .
C75 H75 0.9500 .
C77 C78 1.386(3) .
C77 C82 1.388(3) .
C78 C79 1.385(4) .
C78 H78 0.9500 .
C79 C80 1.374(4) .
C79 H79 0.9500 .
C80 C81 1.372(4) .
C80 H80 0.9500 .
C81 C82 1.383(4) .
C81 H81 0.9500 .
C82 H82 0.9500 .
C83 C85 1.526(4) .
C83 C84 1.528(3) .
C83 C86 1.532(3) .
C84 H84A 0.9800 .
C84 H84B 0.9800 .
C84 H84C 0.9800 .
C85 H85A 0.9800 .
C85 H85B 0.9800 .
C85 H85C 0.9800 .
C86 H86A 0.9800 .
C86 H86B 0.9800 .
C86 H86C 0.9800 .
C87 C90 1.521(4) .
C87 C89 1.534(4) .
C87 C88 1.536(4) .
C88 H88A 0.9800 .
C88 H88B 0.9800 .
C88 H88C 0.9800 .
C89 H89A 0.9800 .
C89 H89B 0.9800 .
C89 H89C 0.9800 .
C90 H90A 0.9800 .
C90 H90B 0.9800 .
C90 H90C 0.9800 .
C91 C92 1.511(4) .
C91 H91A 0.9800 .
C91 H91B 0.9800 .
C91 H91C 0.9800 .
C92 C93 1.499(4) .
C92 H92A 0.9900 .
C92 H92B 0.9900 .
C93 C93 1.516(6) 2_757
C93 H93A 0.9900 .
C93 H93B 0.9900 .
C94 C95 1.500(5) .
C94 H94A 0.9800 .
C94 H94B 0.9800 .
C94 H94C 0.9800 .
C95 C96 1.504(4) .
C95 H95A 0.9900 .
C95 H95B 0.9900 .
C96 C97 1.520(4) .
C96 H96A 0.9900 .
C96 H96B 0.9900 .
C97 C98 1.501(4) .
C97 H97A 0.9900 .
C97 H97B 0.9900 .
C98 C99 1.496(5) .
C98 H98A 0.9900 .
C98 H98B 0.9900 .
C99 H99A 0.9800 .
C99 H99B 0.9800 .
C99 H99C 0.9800 .
